data_7715289
loop_
_publ_author_name
'Meyer, Marco'
'Prescimone, Alessandro'
'Constable, Edwin C.'
'Housecroft, Catherine E.'

_publ_section_title
;
 Introducing sterically demanding substituents and
 &#x3c0;-&#x3c0;-interactions into [Cu(P^P)(N^N)]<sup>+</sup> complexes.
;
_journal_issue 12
_journal_name_full 'Dalton transactions (Cambridge, England : 2003)'
_journal_page_first 5453
_journal_page_last 5465
_journal_paper_doi 10.1039/d4dt00276h
_journal_volume 53
_journal_year 2024
_chemical_formula_moiety 'C65 H56 Cu N2 O P2, F6 P'
_chemical_formula_sum 'C65 H56 Cu F6 N2 O P3'
_chemical_formula_weight 1151.56
_space_group_crystal_system triclinic
_space_group_IT_number 2
_space_group_name_Hall '-P 1'
_space_group_name_H-M_alt 'P -1'
_atom_sites_solution_hydrogens geom
_atom_sites_solution_primary dual
_audit_creation_date 2022-02-18
_audit_creation_method
;
Olex2 1.5
(compiled 2021.12.09 svn.r5202d8cf for OlexSys, GUI svn.r6439)
;
_audit_update_record
;
2024-01-09 deposited with the CCDC.	2024-02-20 downloaded from the CCDC.
;
_cell_angle_alpha 83.1420(10)
_cell_angle_beta 77.5710(10)
_cell_angle_gamma 85.1960(10)
_cell_formula_units_Z 2
_cell_length_a 11.9248(2)
_cell_length_b 12.5855(2)
_cell_length_c 18.3632(3)
_cell_measurement_reflns_used 86531
_cell_measurement_temperature 150
_cell_measurement_theta_max 72.90
_cell_measurement_theta_min 2.48
_cell_volume 2667.30(8)
_computing_cell_refinement 'X-Area Recipe 1.37.0.0 (STOE, 2021)'
_computing_data_collection 'X-Area Pilatus3_SV 1.31.175.0 (STOE, 2021)'
_computing_data_reduction
;
X-Area Integrate 2.5.1.0 (STOE, 2021)
X-Area LANA 2.6.2.0 (STOE, 2021)
;
_computing_molecular_graphics 'Olex2 1.5 (Dolomanov et al., 2009)'
_computing_publication_material 'Olex2 1.5 (Dolomanov et al., 2009)'
_computing_structure_refinement 'SHELXL 2018/3 (Sheldrick, 2015)'
_computing_structure_solution 'SHELXT 2018/2 (Sheldrick, 2018)'
_diffrn_ambient_temperature 150
_diffrn_detector 'EIGER2 1M'
_diffrn_detector_area_resol_mean 13.33
_diffrn_measured_fraction_theta_full 0.991
_diffrn_measured_fraction_theta_max 0.975
_diffrn_measurement_details
;
 3694 frames, detector distance = 40 mm
;
_diffrn_measurement_device 'Eulerian 4-circle diffractometer'
_diffrn_measurement_device_type Basel-Cu-Stoe
_diffrn_measurement_method 'rotation method, \w scans'
_diffrn_radiation_collimation '1.2 0.6 mm diameter'
_diffrn_radiation_monochromator 'Graded multilayer mirror'
_diffrn_radiation_polarisn_norm 270
_diffrn_radiation_probe x-ray
_diffrn_radiation_type 'Cu K\a'
_diffrn_radiation_wavelength 1.54186
_diffrn_reflns_av_R_equivalents 0.0239
_diffrn_reflns_av_unetI/netI 0.0182
_diffrn_reflns_Laue_measured_fraction_full 0.991
_diffrn_reflns_Laue_measured_fraction_max 0.975
_diffrn_reflns_limit_h_max 13
_diffrn_reflns_limit_h_min -14
_diffrn_reflns_limit_k_max 10
_diffrn_reflns_limit_k_min -15
_diffrn_reflns_limit_l_max 22
_diffrn_reflns_limit_l_min -21
_diffrn_reflns_number 50581
_diffrn_reflns_point_group_measured_fraction_full 0.991
_diffrn_reflns_point_group_measured_fraction_max 0.975
_diffrn_reflns_theta_full 67.686
_diffrn_reflns_theta_max 72.869
_diffrn_reflns_theta_min 3.544
_diffrn_source 'Axo Cu'
_diffrn_source_current 1.00
_diffrn_source_power 0.050
_diffrn_source_voltage 50
_exptl_absorpt_coefficient_mu 1.997
_exptl_absorpt_correction_T_max 0.2128
_exptl_absorpt_correction_T_min 0.1504
_exptl_absorpt_correction_type multi-scan
_exptl_absorpt_process_details
;
STOE X-Red32, absorption correction by Gaussian integration, analogous to
P. Coppens in: F. R. Ahmed (Editor), "Crystallographic Computing", Munksgaard,
Copenhagen (1970), 255 - 270. Afterwards scaling of reflection intensities was
performed within STOE LANA. J. Koziskova, F. Hahn, J. Richter, J. Kozisek, Acta
Chimica Slovaca, vol. 9, no. 2, 2016, pp. 136 - 140.
Finally a spherical absorption correction was done within STOE LANA.
;
_exptl_crystal_colour yellow
_exptl_crystal_colour_primary yellow
_exptl_crystal_density_diffrn 1.434
_exptl_crystal_density_method 'not measured'
_exptl_crystal_description block
_exptl_crystal_F_000 1192
_exptl_crystal_recrystallization_method
'The material was recrystallised from a mixture of DCM and Et2O  by solvent layering'
_exptl_crystal_size_max 0.22
_exptl_crystal_size_mid 0.2
_exptl_crystal_size_min 0.18
_exptl_crystal_size_rad 0.200
_refine_diff_density_max 0.612
_refine_diff_density_min -0.537
_refine_diff_density_rms 0.099
_refine_ls_extinction_coef 0.0052(4)
_refine_ls_extinction_expression Fc^*^=kFc[1+0.001xFc^2^\l^3^/sin(2\q)]^-1/4^
_refine_ls_extinction_method 'SHELXL-2018/3 (Sheldrick 2018)'
_refine_ls_goodness_of_fit_ref 1.138
_refine_ls_hydrogen_treatment constr
_refine_ls_matrix_type full
_refine_ls_number_parameters 706
_refine_ls_number_reflns 10383
_refine_ls_number_restraints 0
_refine_ls_restrained_S_all 1.138
_refine_ls_R_factor_all 0.0583
_refine_ls_R_factor_gt 0.0552
_refine_ls_shift/su_max 0.001
_refine_ls_shift/su_mean 0.000
_refine_ls_structure_factor_coef Fsqd
_refine_ls_weighting_details 'w=1/[\s^2^(Fo^2^)+(0.1087P)^2^+1.2203P] where P=(Fo^2^+2Fc^2^)/3'
_refine_ls_weighting_scheme calc
_refine_ls_wR_factor_gt 0.1571
_refine_ls_wR_factor_ref 0.1637
_reflns_Friedel_coverage 0.000
_reflns_number_gt 9499
_reflns_number_total 10383
_reflns_threshold_expression 'I > 2\s(I)'
_cod_data_source_file d4dt00276h2.cif
_cod_data_source_block mem147_150k
_cod_depositor_comments 'Adding full bibliography for 7715280--7715292.cif.'
_cod_database_code 7715289
_shelx_shelxl_version_number 2018/3
_shelx_space_group_comment
;
The symmetry employed for this shelxl refinement is uniquely defined
by the following loop, which should always be used as a source of
symmetry information in preference to the above space-group names.
They are only intended as comments.
;
_shelx_estimated_absorpt_t_max 0.715
_shelx_estimated_absorpt_t_min 0.668
_olex2_refinement_description
;
1. Fixed Uiso
 At 1.2 times of:
  All C(H) groups, All C(H,H) groups
 At 1.5 times of:
  All C(H,H,H) groups
2.a Secondary CH2 refined with riding coordinates:
 C19(H19A,H19B), C20(H20A,H20B), C11(H11A,H11B), C12(H12A,H12B)
2.b Aromatic/amide H refined with riding coordinates:
 C46(H46), C55(H55), C51(H51), C53(H53), C44(H44), C52(H52), C2(H2), C45(H45),
 C59(H59), C34(H34), C61(H61), C4(H4), C7(H7), C22(H22), C62(H62), C56(H56),
 C3(H3), C28(H28), C63(H63), C35(H35), C65(H65), C26(H26), C8(H8), C57(H57),
 C38(H38), C9(H9), C58(H58), C23(H23), C14(H14), C36(H36), C32(H32), C15(H15),
 C25(H25), C64(H64), C18(H18), C16(H16), C29(H29), C24(H24), C37(H37), C30(H30),
  C17(H17), C31(H31)
2.c Idealised Me refined as rotating group:
 C50(H50A,H50B,H50C), C49(H49A,H49B,H49C)
;
_olex2_date_sample_data_collection 2022-02-17
_olex2_date_sample_submission 2022-01-18
_olex2_exptl_crystal_mounting_method 'The crystal was mounted on a mylar loop in perfluoroether oil'
_olex2_submission_original_sample_id MEM147_150K
_olex2_submission_special_instructions 'No special instructions were received'
_stoe_detector_distance '40.0 mm'
_stoe_detector_pixelsize_x '0.075 mm'
_stoe_detector_pixelsize_y '0.075 mm'
_stoe_detector_size_x '8.0 cm'
_stoe_detector_size_y '7.7 cm'
_stoe_evaluation_integration_a 6.0
_stoe_evaluation_integration_b -0.4
_stoe_evaluation_integration_ems 0.017
_stoe_evaluation_lana_bis_l_even_max -
_stoe_evaluation_lana_bis_l_odd_max -
_stoe_evaluation_lana_bos_l_even_max 4
_stoe_evaluation_lana_bos_l_odd_max 1
_stoe_evaluation_lana_completeness 97.5
_stoe_evaluation_lana_dxs_max_order 1
_stoe_evaluation_lana_dys_max_order 1
_stoe_evaluation_lana_fs_max_order 3
_stoe_evaluation_lana_max_2theta_available 145.8
_stoe_evaluation_lana_max_2theta_desired 145.8
_stoe_evaluation_lana_mean_redundancy 4.9
_stoe_evaluation_lana_number_refls_after_or 50586
_stoe_evaluation_lana_number_refls_outliers 11933
_stoe_evaluation_lana_number_refls_total 62519
_stoe_evaluation_lana_number_refls_unique 10386
_stoe_evaluation_lana_number_refls_written 50586
_stoe_evaluation_lana_or_c1 0.035
_stoe_evaluation_lana_or_c2 0
_stoe_evaluation_lana_or_c3 0
_stoe_evaluation_lana_or_c4 0.7
_stoe_evaluation_lana_point_group -1
_stoe_evaluation_lana_table
;
#----------------------------------------------------------------------------
2Theta          14.0   29.6   45.2   60.8   76.4   92.0  107.6  123.2  138.8
#----------------------------------------------------------------------------
<Resolution>    5.41   2.87   1.97   1.49   1.24   1.07   0.95   0.88   0.83
N(total)         153   1419   3400   7930  13481  14302   9177   8134   4523
<Redundancy>     1.9    3.0    3.6    5.5    7.5    6.8    4.2    3.6    2.7
Complet. [%%]    93.5   99.7  100.0  100.0  100.0   99.6   98.9   98.3   86.1
<I/sigma>      227.7  104.7   59.9   33.7   23.9   19.1   14.8   12.5   10.5
R(int)         0.032  0.021  0.018  0.021  0.022  0.023  0.028  0.055  0.114
#----------------------------------------------------------------------------
;
_stoe_measurement_identifier MEM147_150K
_stoe_measurement_max_exposure_per_frame '7.0 s'
_stoe_measurement_mean_exposure_per_frame '6.7 s'
_stoe_measurement_min_exposure_per_frame '2.0 s'
_stoe_measurement_total_exposure_time '6.9 h'
_stoe_measurement_total_frame_number 3694
_stoe_measurement_total_run_number 62
_stoe_measurement_tube_power '50.0 W'

loop_
_space_group_symop_operation_xyz
'x, y, z'
'-x, -y, -z'

loop_
_atom_site_label
_atom_site_type_symbol
_atom_site_fract_x
_atom_site_fract_y
_atom_site_fract_z
_atom_site_U_iso_or_equiv
_atom_site_adp_type
_atom_site_occupancy
_atom_site_site_symmetry_order
_atom_site_calc_flag
_atom_site_refinement_flags_posn
_atom_site_refinement_flags_adp
_atom_site_refinement_flags_occupancy
_atom_site_disorder_assembly
_atom_site_disorder_group
Cu1 Cu 0.77719(3) 0.65011(2) 0.73173(2) 0.02553(13) Uani 1 1 d . . . . .
P2 P 0.89690(4) 0.56432(4) 0.80266(3) 0.02453(15) Uani 1 1 d . . . . .
P1 P 0.78169(5) 0.83145(4) 0.70252(3) 0.02592(15) Uani 1 1 d . . . . .
P3 P 0.32163(5) 1.22744(5) 0.70805(3) 0.03480(17) Uani 1 1 d . . . . .
O1 O 0.84441(13) 0.78704(12) 0.84353(8) 0.0260(3) Uani 1 1 d . . . . .
F1 F 0.27005(14) 1.31744(14) 0.76281(9) 0.0489(4) Uani 1 1 d . . . . .
F4 F 0.38875(15) 1.31603(14) 0.64874(9) 0.0493(4) Uani 1 1 d . . . . .
F6 F 0.21351(15) 1.24948(14) 0.66857(9) 0.0502(4) Uani 1 1 d . . . . .
F3 F 0.42960(14) 1.20747(14) 0.74798(10) 0.0493(4) Uani 1 1 d . . . . .
F2 F 0.25334(15) 1.14014(14) 0.76763(9) 0.0507(4) Uani 1 1 d . . . . .
F5 F 0.37339(17) 1.13668(16) 0.65515(11) 0.0615(5) Uani 1 1 d . . . . .
N1 N 0.60758(15) 0.59431(15) 0.77898(10) 0.0271(4) Uani 1 1 d . . . . .
N2 N 0.74120(16) 0.59548(15) 0.63619(10) 0.0284(4) Uani 1 1 d . . . . .
C47 C 0.87299(18) 0.60839(17) 0.89696(12) 0.0270(4) Uani 1 1 d . . . . .
C48 C 0.84217(17) 0.71652(17) 0.90769(12) 0.0256(4) Uani 1 1 d . . . . .
C46 C 0.8734(2) 0.53658(19) 0.96120(13) 0.0309(5) Uani 1 1 d . . . . .
H46 H 0.894339 0.464460 0.956560 0.037 Uiso 1 1 calc R U . . .
C41 C 0.72068(19) 0.91558(18) 0.91566(13) 0.0289(4) Uani 1 1 d . . . . .
C6 C 0.63811(19) 0.55213(18) 0.65119(13) 0.0300(5) Uani 1 1 d . . . . .
C40 C 0.75962(18) 0.87065(17) 0.84909(12) 0.0267(4) Uani 1 1 d . . . . .
C5 C 0.58134(19) 0.53063(18) 0.73131(12) 0.0290(4) Uani 1 1 d . . . . .
C33 C 0.9149(2) 0.90079(18) 0.67295(12) 0.0304(5) Uani 1 1 d . . . . .
C1 C 0.54924(18) 0.58518(18) 0.85134(12) 0.0281(4) Uani 1 1 d . . . . .
C55 C 1.1196(2) 0.62771(18) 0.80128(13) 0.0314(5) Uani 1 1 d . . . . .
H55 H 1.089801 0.649728 0.848564 0.038 Uiso 1 1 calc R U . . .
C43 C 0.80892(18) 0.75426(18) 0.97763(12) 0.0278(4) Uani 1 1 d . . . . .
C42 C 0.7741(2) 0.87347(19) 0.98301(13) 0.0310(5) Uani 1 1 d . . . . .
C54 C 1.04956(19) 0.57957(17) 0.76479(12) 0.0278(4) Uani 1 1 d . . . . .
C39 C 0.71939(19) 0.90461(17) 0.78330(12) 0.0280(4) Uani 1 1 d . . . . .
C60 C 0.8886(2) 0.41849(18) 0.81958(12) 0.0290(4) Uani 1 1 d . . . . .
C51 C 0.63775(19) 1.00153(18) 0.91504(13) 0.0316(5) Uani 1 1 d . . . . .
H51 H 0.608346 1.033626 0.958815 0.038 Uiso 1 1 calc R U . . .
C27 C 0.6911(2) 0.87106(18) 0.63476(13) 0.0312(5) Uani 1 1 d . . . . .
C53 C 0.63894(19) 0.99212(18) 0.78444(13) 0.0313(5) Uani 1 1 d . . . . .
H53 H 0.612516 1.018353 0.741255 0.038 Uiso 1 1 calc R U . . .
C10 C 0.7929(2) 0.62068(19) 0.56329(12) 0.0316(5) Uani 1 1 d . . . . .
C44 C 0.8103(2) 0.6793(2) 1.04017(13) 0.0333(5) Uani 1 1 d . . . . .
H44 H 0.789131 0.701441 1.088018 0.040 Uiso 1 1 calc R U . . .
C52 C 0.5988(2) 1.03947(18) 0.84996(14) 0.0332(5) Uani 1 1 d . . . . .
H52 H 0.545090 1.097508 0.850599 0.040 Uiso 1 1 calc R U . . .
C2 C 0.4675(2) 0.5090(2) 0.87703(14) 0.0347(5) Uani 1 1 d . . . . .
H2 H 0.427092 0.504355 0.926519 0.042 Uiso 1 1 calc R U . . .
C19 C 0.5780(2) 0.6578(2) 0.90263(13) 0.0334(5) Uani 1 1 d . . . . .
H19A H 0.615351 0.718562 0.872394 0.040 Uiso 1 1 calc R U . . .
H19B H 0.632943 0.619466 0.929784 0.040 Uiso 1 1 calc R U . . .
C45 C 0.8428(2) 0.5722(2) 1.03175(13) 0.0360(5) Uani 1 1 d . . . . .
H45 H 0.844152 0.523798 1.074008 0.043 Uiso 1 1 calc R U . . .
C59 C 1.0962(2) 0.5473(2) 0.69367(14) 0.0358(5) Uani 1 1 d . . . . .
H59 H 1.050700 0.514200 0.668833 0.043 Uiso 1 1 calc R U . . .
C20 C 0.4746(2) 0.7004(2) 0.96001(13) 0.0365(5) Uani 1 1 d . . . . .
H20A H 0.443778 0.640561 0.994840 0.044 Uiso 1 1 calc R U . . .
H20B H 0.501773 0.749285 0.988495 0.044 Uiso 1 1 calc R U . . .
C34 C 1.0174(2) 0.8431(2) 0.67899(14) 0.0344(5) Uani 1 1 d . . . . .
H34 H 1.019077 0.768679 0.687346 0.041 Uiso 1 1 calc R U . . .
C61 C 0.7809(2) 0.37690(19) 0.83124(14) 0.0350(5) Uani 1 1 d . . . . .
H61 H 0.715639 0.423421 0.833981 0.042 Uiso 1 1 calc R U . . .
C4 C 0.5033(2) 0.4518(2) 0.75470(14) 0.0363(5) Uani 1 1 d . . . . .
H4 H 0.489346 0.407253 0.721097 0.044 Uiso 1 1 calc R U . . .
C21 C 0.3784(2) 0.75765(19) 0.92594(13) 0.0327(5) Uani 1 1 d . . . . .
C7 C 0.5831(2) 0.5326(2) 0.59540(14) 0.0389(5) Uani 1 1 d . . . . .
H7 H 0.514297 0.498388 0.607391 0.047 Uiso 1 1 calc R U . . .
C22 C 0.4006(2) 0.8319(2) 0.86302(15) 0.0389(5) Uani 1 1 d . . . . .
H22 H 0.476502 0.844816 0.840265 0.047 Uiso 1 1 calc R U . . .
C62 C 0.7694(2) 0.2674(2) 0.83882(15) 0.0408(6) Uani 1 1 d . . . . .
H62 H 0.696766 0.240970 0.846912 0.049 Uiso 1 1 calc R U . . .
C56 C 1.2335(2) 0.6430(2) 0.76741(15) 0.0382(5) Uani 1 1 d . . . . .
H56 H 1.280321 0.673740 0.792595 0.046 Uiso 1 1 calc R U . . .
C3 C 0.4467(2) 0.4405(2) 0.82890(14) 0.0372(5) Uani 1 1 d . . . . .
H3 H 0.394949 0.387199 0.846197 0.045 Uiso 1 1 calc R U . . .
C28 C 0.5783(2) 0.8380(2) 0.65427(14) 0.0379(5) Uani 1 1 d . . . . .
H28 H 0.548289 0.811372 0.703464 0.046 Uiso 1 1 calc R U . . .
C13 C 1.0988(2) 0.6975(2) 0.45163(14) 0.0409(6) Uani 1 1 d . . . . .
C63 C 0.8655(3) 0.1975(2) 0.83441(16) 0.0442(6) Uani 1 1 d . . . . .
H63 H 0.857997 0.123924 0.838504 0.053 Uiso 1 1 calc R U . . .
C35 C 1.1173(2) 0.8953(2) 0.67269(16) 0.0412(6) Uani 1 1 d . . . . .
H35 H 1.185798 0.855944 0.676377 0.049 Uiso 1 1 calc R U . . .
C11 C 0.9106(2) 0.6639(2) 0.54848(13) 0.0359(5) Uani 1 1 d . . . . .
H11A H 0.902327 0.737953 0.559500 0.043 Uiso 1 1 calc R U . . .
H11B H 0.954378 0.623715 0.582606 0.043 Uiso 1 1 calc R U . . .
C50 C 0.8820(2) 0.9347(2) 0.97790(16) 0.0403(6) Uani 1 1 d . . . . .
H50A H 0.919343 0.906727 1.018148 0.060 Uiso 1 1 calc R U . . .
H50B H 0.860432 1.009365 0.981553 0.060 Uiso 1 1 calc R U . . .
H50C H 0.933747 0.926208 0.930788 0.060 Uiso 1 1 calc R U . . .
C65 C 0.9854(2) 0.34716(19) 0.81636(16) 0.0399(6) Uani 1 1 d . . . . .
H65 H 1.058125 0.373172 0.809186 0.048 Uiso 1 1 calc R U . . .
C26 C 0.2639(2) 0.7399(2) 0.95863(14) 0.0383(5) Uani 1 1 d . . . . .
H26 H 0.246581 0.690322 1.000619 0.046 Uiso 1 1 calc R U . . .
C8 C 0.6321(2) 0.5646(3) 0.52172(14) 0.0450(6) Uani 1 1 d . . . . .
H8 H 0.594578 0.556732 0.483372 0.054 Uiso 1 1 calc R U . . .
C57 C 1.2779(2) 0.6129(2) 0.69671(16) 0.0427(6) Uani 1 1 d . . . . .
H57 H 1.353790 0.625300 0.673640 0.051 Uiso 1 1 calc R U . . .
C38 C 0.9142(2) 1.0124(2) 0.65957(17) 0.0437(6) Uani 1 1 d . . . . .
H38 H 0.846519 1.052271 0.654489 0.052 Uiso 1 1 calc R U . . .
C9 C 0.7378(2) 0.6085(2) 0.50619(14) 0.0412(6) Uani 1 1 d . . . . .
H9 H 0.772319 0.630205 0.456819 0.049 Uiso 1 1 calc R U . . .
C58 C 1.2095(2) 0.5642(2) 0.66014(15) 0.0423(6) Uani 1 1 d . . . . .
H58 H 1.239880 0.542766 0.612762 0.051 Uiso 1 1 calc R U . . .
C23 C 0.3129(3) 0.8871(2) 0.83349(17) 0.0476(6) Uani 1 1 d . . . . .
H23 H 0.329864 0.936212 0.791219 0.057 Uiso 1 1 calc R U . . .
C14 C 1.1651(2) 0.6891(2) 0.38008(16) 0.0456(6) Uani 1 1 d . . . . .
H14 H 1.135731 0.657765 0.345358 0.055 Uiso 1 1 calc R U . . .
C49 C 0.6900(2) 0.8902(2) 1.05683(14) 0.0426(6) Uani 1 1 d . . . . .
H49A H 0.624139 0.849077 1.061171 0.064 Uiso 1 1 calc R U . . .
H49B H 0.665835 0.964790 1.057700 0.064 Uiso 1 1 calc R U . . .
H49C H 0.727141 0.867117 1.097974 0.064 Uiso 1 1 calc R U . . .
C36 C 1.1152(2) 1.0058(2) 0.66095(17) 0.0464(6) Uani 1 1 d . . . . .
H36 H 1.181722 1.041307 0.657786 0.056 Uiso 1 1 calc R U . . .
C32 C 0.7329(2) 0.9122(2) 0.56129(15) 0.0446(6) Uani 1 1 d . . . . .
H32 H 0.806813 0.936532 0.547382 0.053 Uiso 1 1 calc R U . . .
C15 C 1.2742(2) 0.7269(2) 0.36000(17) 0.0479(6) Uani 1 1 d . . . . .
H15 H 1.317158 0.720948 0.311840 0.057 Uiso 1 1 calc R U . . .
C25 C 0.1756(2) 0.7953(2) 0.92931(17) 0.0467(6) Uani 1 1 d . . . . .
H25 H 0.099548 0.782698 0.951851 0.056 Uiso 1 1 calc R U . . .
C64 C 0.9730(3) 0.2373(2) 0.82389(18) 0.0481(7) Uani 1 1 d . . . . .
H64 H 1.037699 0.190151 0.821815 0.058 Uiso 1 1 calc R U . . .
C18 C 1.1453(3) 0.7450(3) 0.50168(16) 0.0570(8) Uani 1 1 d . . . . .
H18 H 1.102571 0.751325 0.549857 0.068 Uiso 1 1 calc R U . . .
C16 C 1.3198(2) 0.7731(3) 0.41034(17) 0.0497(7) Uani 1 1 d . . . . .
H16 H 1.393805 0.797333 0.396889 0.060 Uiso 1 1 calc R U . . .
C29 C 0.5109(2) 0.8446(2) 0.60090(17) 0.0457(6) Uani 1 1 d . . . . .
H29 H 0.435686 0.823572 0.614648 0.055 Uiso 1 1 calc R U . . .
C24 C 0.1993(3) 0.8690(2) 0.86694(17) 0.0496(7) Uani 1 1 d . . . . .
H24 H 0.139704 0.906297 0.847524 0.059 Uiso 1 1 calc R U . . .
C12 C 0.9778(3) 0.6588(3) 0.46961(17) 0.0564(8) Uani 1 1 d . . . . .
H12A H 0.934392 0.700758 0.436044 0.068 Uiso 1 1 calc R U . . .
H12B H 0.982590 0.584974 0.458347 0.068 Uiso 1 1 calc R U . . .
C37 C 1.0138(3) 1.0631(2) 0.65395(19) 0.0512(7) Uani 1 1 d . . . . .
H37 H 1.012706 1.137475 0.645252 0.061 Uiso 1 1 calc R U . . .
C30 C 0.5547(3) 0.8821(3) 0.52780(18) 0.0554(8) Uani 1 1 d . . . . .
H30 H 0.510560 0.884008 0.491589 0.066 Uiso 1 1 calc R U . . .
C17 C 1.2542(3) 0.7831(3) 0.48120(18) 0.0596(8) Uani 1 1 d . . . . .
H17 H 1.283478 0.815665 0.515406 0.072 Uiso 1 1 calc R U . . .
C31 C 0.6646(3) 0.9170(3) 0.50865(17) 0.0592(8) Uani 1 1 d . . . . .
H31 H 0.693552 0.944239 0.459439 0.071 Uiso 1 1 calc R U . . .

loop_
_atom_site_aniso_label
_atom_site_aniso_U_11
_atom_site_aniso_U_22
_atom_site_aniso_U_33
_atom_site_aniso_U_23
_atom_site_aniso_U_13
_atom_site_aniso_U_12
Cu1 0.02696(19) 0.0258(2) 0.02555(19) -0.00325(13) -0.00827(13) -0.00337(13)
P2 0.0251(3) 0.0233(3) 0.0264(3) -0.0041(2) -0.0074(2) -0.0011(2)
P1 0.0287(3) 0.0243(3) 0.0251(3) -0.0018(2) -0.0064(2) -0.0025(2)
P3 0.0370(3) 0.0376(3) 0.0318(3) -0.0036(3) -0.0096(2) -0.0074(3)
O1 0.0286(7) 0.0252(7) 0.0240(7) -0.0040(6) -0.0047(6) 0.0005(6)
F1 0.0475(9) 0.0520(9) 0.0496(9) -0.0168(7) -0.0084(7) -0.0040(7)
F4 0.0530(9) 0.0573(10) 0.0394(8) 0.0031(7) -0.0100(7) -0.0234(8)
F6 0.0493(9) 0.0606(10) 0.0464(9) 0.0069(7) -0.0233(7) -0.0185(8)
F3 0.0445(9) 0.0530(9) 0.0555(9) -0.0056(8) -0.0218(7) -0.0022(7)
F2 0.0562(10) 0.0511(9) 0.0459(9) 0.0097(7) -0.0157(7) -0.0177(8)
F5 0.0633(11) 0.0611(11) 0.0647(11) -0.0308(9) -0.0082(9) -0.0086(9)
N1 0.0245(8) 0.0294(9) 0.0279(9) -0.0021(7) -0.0064(7) -0.0042(7)
N2 0.0300(9) 0.0302(9) 0.0264(9) -0.0051(7) -0.0072(7) -0.0035(7)
C47 0.0249(10) 0.0282(10) 0.0286(10) -0.0035(8) -0.0061(8) -0.0035(8)
C48 0.0237(9) 0.0282(10) 0.0253(10) -0.0005(8) -0.0071(8) -0.0028(8)
C46 0.0315(11) 0.0311(11) 0.0306(11) -0.0020(9) -0.0090(9) -0.0004(9)
C41 0.0277(10) 0.0285(10) 0.0309(11) -0.0057(8) -0.0043(8) -0.0049(8)
C6 0.0308(11) 0.0298(11) 0.0314(11) -0.0053(9) -0.0085(9) -0.0042(9)
C40 0.0268(10) 0.0225(10) 0.0305(10) -0.0037(8) -0.0043(8) -0.0028(8)
C5 0.0281(10) 0.0295(11) 0.0308(11) -0.0051(8) -0.0074(8) -0.0033(8)
C33 0.0321(11) 0.0299(11) 0.0287(10) -0.0040(9) -0.0040(8) -0.0030(9)
C1 0.0229(10) 0.0338(11) 0.0272(10) -0.0011(8) -0.0054(8) -0.0021(8)
C55 0.0309(11) 0.0306(11) 0.0330(11) -0.0046(9) -0.0055(9) -0.0035(9)
C43 0.0250(10) 0.0343(11) 0.0251(10) -0.0060(8) -0.0054(8) -0.0034(8)
C42 0.0313(11) 0.0335(11) 0.0291(11) -0.0097(9) -0.0054(9) -0.0012(9)
C54 0.0302(11) 0.0243(10) 0.0293(10) -0.0038(8) -0.0069(8) 0.0001(8)
C39 0.0272(10) 0.0257(10) 0.0308(11) -0.0005(8) -0.0061(8) -0.0043(8)
C60 0.0315(11) 0.0286(11) 0.0292(10) -0.0060(8) -0.0100(8) -0.0011(9)
C51 0.0289(11) 0.0285(11) 0.0361(12) -0.0097(9) -0.0008(9) -0.0014(9)
C27 0.0352(11) 0.0294(11) 0.0299(11) -0.0023(9) -0.0095(9) -0.0014(9)
C53 0.0298(11) 0.0282(11) 0.0358(11) -0.0029(9) -0.0071(9) -0.0014(9)
C10 0.0342(12) 0.0356(12) 0.0265(10) -0.0074(9) -0.0067(9) -0.0046(9)
C44 0.0320(11) 0.0427(13) 0.0252(10) -0.0043(9) -0.0055(8) -0.0026(10)
C52 0.0284(11) 0.0270(11) 0.0436(13) -0.0054(9) -0.0062(9) 0.0012(9)
C2 0.0304(11) 0.0400(13) 0.0327(11) -0.0022(10) -0.0042(9) -0.0049(10)
C19 0.0274(11) 0.0432(13) 0.0312(11) -0.0068(10) -0.0071(9) -0.0044(9)
C45 0.0387(12) 0.0408(13) 0.0268(11) 0.0024(9) -0.0065(9) -0.0029(10)
C59 0.0355(12) 0.0353(12) 0.0369(12) -0.0099(10) -0.0063(10) 0.0017(10)
C20 0.0344(12) 0.0463(14) 0.0292(11) -0.0088(10) -0.0043(9) -0.0045(10)
C34 0.0354(12) 0.0309(11) 0.0369(12) -0.0025(9) -0.0075(9) -0.0036(9)
C61 0.0361(12) 0.0289(11) 0.0404(12) -0.0005(9) -0.0100(10) -0.0031(9)
C4 0.0354(12) 0.0350(12) 0.0409(13) -0.0071(10) -0.0088(10) -0.0087(10)
C21 0.0305(11) 0.0357(12) 0.0332(11) -0.0098(9) -0.0046(9) -0.0053(9)
C7 0.0374(12) 0.0480(14) 0.0350(12) -0.0112(11) -0.0094(10) -0.0093(11)
C22 0.0418(13) 0.0346(12) 0.0410(13) -0.0075(10) -0.0059(10) -0.0080(10)
C62 0.0442(14) 0.0327(12) 0.0466(14) -0.0013(11) -0.0105(11) -0.0106(11)
C56 0.0282(11) 0.0388(13) 0.0489(14) -0.0062(11) -0.0095(10) -0.0030(10)
C3 0.0328(12) 0.0365(12) 0.0416(13) 0.0008(10) -0.0043(10) -0.0130(10)
C28 0.0380(13) 0.0412(13) 0.0358(12) 0.0019(10) -0.0128(10) -0.0043(10)
C13 0.0404(13) 0.0478(14) 0.0333(12) -0.0060(11) -0.0014(10) -0.0092(11)
C63 0.0560(16) 0.0245(11) 0.0499(15) -0.0031(10) -0.0053(12) -0.0057(11)
C35 0.0313(12) 0.0459(14) 0.0467(14) -0.0034(11) -0.0087(10) -0.0038(10)
C11 0.0353(12) 0.0454(13) 0.0287(11) -0.0075(10) -0.0067(9) -0.0074(10)
C50 0.0392(13) 0.0365(13) 0.0507(15) -0.0119(11) -0.0164(11) -0.0057(10)
C65 0.0353(12) 0.0272(11) 0.0568(15) -0.0036(11) -0.0104(11) 0.0015(10)
C26 0.0347(12) 0.0443(14) 0.0355(12) -0.0087(10) -0.0032(10) -0.0053(10)
C8 0.0447(14) 0.0665(18) 0.0299(12) -0.0133(12) -0.0126(10) -0.0134(13)
C57 0.0302(12) 0.0375(13) 0.0549(15) -0.0034(11) 0.0018(11) -0.0004(10)
C38 0.0371(13) 0.0298(12) 0.0611(17) 0.0006(11) -0.0057(12) -0.0028(10)
C9 0.0416(13) 0.0559(16) 0.0282(11) -0.0078(11) -0.0071(10) -0.0103(12)
C58 0.0397(13) 0.0446(14) 0.0387(13) -0.0103(11) 0.0024(10) 0.0014(11)
C23 0.0649(18) 0.0316(12) 0.0473(15) -0.0055(11) -0.0140(13) -0.0004(12)
C14 0.0445(14) 0.0504(15) 0.0405(14) -0.0121(12) -0.0026(11) -0.0018(12)
C49 0.0458(14) 0.0491(15) 0.0326(12) -0.0162(11) -0.0052(10) 0.0074(12)
C36 0.0401(14) 0.0457(15) 0.0541(16) -0.0107(12) -0.0031(12) -0.0162(12)
C32 0.0440(14) 0.0554(16) 0.0338(13) 0.0040(11) -0.0098(11) -0.0085(12)
C15 0.0394(14) 0.0528(16) 0.0454(15) -0.0086(12) 0.0049(11) 0.0013(12)
C25 0.0335(13) 0.0571(16) 0.0514(15) -0.0206(13) -0.0072(11) 0.0027(12)
C64 0.0465(15) 0.0291(12) 0.0638(18) -0.0035(12) -0.0048(13) 0.0056(11)
C18 0.0509(17) 0.087(2) 0.0346(14) -0.0126(14) 0.0009(12) -0.0274(16)
C16 0.0360(13) 0.0585(17) 0.0509(16) -0.0035(13) -0.0007(12) -0.0065(12)
C29 0.0409(14) 0.0495(15) 0.0516(16) 0.0003(12) -0.0218(12) -0.0065(12)
C24 0.0524(16) 0.0501(16) 0.0503(16) -0.0202(13) -0.0179(13) 0.0142(13)
C12 0.0526(17) 0.078(2) 0.0407(15) -0.0163(14) 0.0001(13) -0.0287(16)
C37 0.0462(15) 0.0313(13) 0.073(2) -0.0054(13) -0.0027(14) -0.0116(11)
C30 0.0600(19) 0.067(2) 0.0475(16) -0.0008(14) -0.0313(14) -0.0057(15)
C17 0.0481(16) 0.086(2) 0.0471(16) -0.0130(16) -0.0052(13) -0.0238(16)
C31 0.0617(19) 0.084(2) 0.0325(14) 0.0081(14) -0.0162(13) -0.0102(17)

loop_
_atom_type_symbol
_atom_type_description
_atom_type_scat_dispersion_real
_atom_type_scat_dispersion_imag
_atom_type_scat_source
C C 0.0181 0.0091 'International Tables Vol C Tables 4.2.6.8 and 6.1.1.4'
H H 0.0000 0.0000 'International Tables Vol C Tables 4.2.6.8 and 6.1.1.4'
Cu Cu -1.9646 0.5888 'International Tables Vol C Tables 4.2.6.8 and 6.1.1.4'
F F 0.0727 0.0534 'International Tables Vol C Tables 4.2.6.8 and 6.1.1.4'
N N 0.0311 0.0180 'International Tables Vol C Tables 4.2.6.8 and 6.1.1.4'
O O 0.0492 0.0322 'International Tables Vol C Tables 4.2.6.8 and 6.1.1.4'
P P 0.2955 0.4335 'International Tables Vol C Tables 4.2.6.8 and 6.1.1.4'

loop_
_exptl_crystal_face_index_h
_exptl_crystal_face_index_k
_exptl_crystal_face_index_l
_exptl_crystal_face_perp_dist
-7 -8 30 0.1035
-3 -30 -7 0.1328
24 17 -30 0.1186
-29 30 28 0.0731
15 -30 13 0.0567
-22 5 -30 0.1286
5 30 18 0.1322
0 1 -3 0.0735
22 -5 30 0.1236
-1 3 -3 0.0999
-30 -19 16 0.1685
30 -29 -27 0.1007

loop_
_geom_angle_atom_site_label_1
_geom_angle_atom_site_label_2
_geom_angle_atom_site_label_3
_geom_angle
_geom_angle_site_symmetry_1
_geom_angle_site_symmetry_3
_geom_angle_publ_flag
P2 Cu1 P1 119.54(2) . . ?
N1 Cu1 P2 106.92(5) . . ?
N1 Cu1 P1 114.42(5) . . ?
N2 Cu1 P2 125.31(5) . . ?
N2 Cu1 P1 103.78(5) . . ?
N2 Cu1 N1 80.74(7) . . ?
C47 P2 Cu1 113.51(7) . . ?
C54 P2 Cu1 115.33(7) . . ?
C54 P2 C47 104.22(10) . . ?
C54 P2 C60 102.72(10) . . ?
C60 P2 Cu1 115.41(7) . . ?
C60 P2 C47 104.22(10) . . ?
C33 P1 Cu1 123.21(8) . . ?
C33 P1 C39 97.33(10) . . ?
C39 P1 Cu1 112.20(7) . . ?
C27 P1 Cu1 108.00(8) . . ?
C27 P1 C33 109.00(11) . . ?
C27 P1 C39 105.60(10) . . ?
F1 P3 F3 88.97(9) . . ?
F4 P3 F1 90.05(9) . . ?
F4 P3 F6 89.78(9) . . ?
F4 P3 F3 89.78(9) . . ?
F6 P3 F1 90.14(10) . . ?
F6 P3 F3 179.00(10) . . ?
F2 P3 F1 89.30(10) . . ?
F2 P3 F4 179.26(11) . . ?
F2 P3 F6 89.85(9) . . ?
F2 P3 F3 90.58(9) . . ?
F5 P3 F1 178.85(11) . . ?
F5 P3 F4 90.75(10) . . ?
F5 P3 F6 90.69(11) . . ?
F5 P3 F3 90.21(10) . . ?
F5 P3 F2 89.90(11) . . ?
C48 O1 C40 115.58(16) . . ?
C5 N1 Cu1 107.97(14) . . ?
C5 N1 C1 118.51(19) . . ?
C1 N1 Cu1 129.58(15) . . ?
C6 N2 Cu1 111.60(14) . . ?
C6 N2 C10 118.42(19) . . ?
C10 N2 Cu1 127.96(15) . . ?
C48 C47 P2 120.14(16) . . ?
C46 C47 P2 122.55(17) . . ?
C46 C47 C48 117.0(2) . . ?
O1 C48 C47 116.39(18) . . ?
O1 C48 C43 119.74(19) . . ?
C43 C48 C47 123.9(2) . . ?
C47 C46 H46 119.8 . . ?
C45 C46 C47 120.4(2) . . ?
C45 C46 H46 119.8 . . ?
C40 C41 C42 118.8(2) . . ?
C40 C41 C51 116.5(2) . . ?
C51 C41 C42 124.6(2) . . ?
N2 C6 C5 117.06(19) . . ?
N2 C6 C7 122.6(2) . . ?
C7 C6 C5 120.3(2) . . ?
O1 C40 C39 115.42(18) . . ?
C41 C40 O1 120.8(2) . . ?
C41 C40 C39 123.8(2) . . ?
N1 C5 C6 116.30(19) . . ?
N1 C5 C4 122.5(2) . . ?
C4 C5 C6 121.1(2) . . ?
C34 C33 P1 118.17(17) . . ?
C34 C33 C38 119.0(2) . . ?
C38 C33 P1 121.52(18) . . ?
N1 C1 C2 120.9(2) . . ?
N1 C1 C19 117.60(19) . . ?
C2 C1 C19 121.5(2) . . ?
C54 C55 H55 119.9 . . ?
C56 C55 H55 119.9 . . ?
C56 C55 C54 120.2(2) . . ?
C48 C43 C42 119.60(19) . . ?
C48 C43 C44 116.9(2) . . ?
C44 C43 C42 123.5(2) . . ?
C41 C42 C43 107.90(18) . . ?
C41 C42 C50 108.1(2) . . ?
C43 C42 C50 109.27(19) . . ?
C49 C42 C41 111.2(2) . . ?
C49 C42 C43 110.9(2) . . ?
C49 C42 C50 109.4(2) . . ?
C55 C54 P2 122.96(17) . . ?
C55 C54 C59 118.9(2) . . ?
C59 C54 P2 118.06(17) . . ?
C40 C39 P1 116.01(16) . . ?
C53 C39 P1 126.07(18) . . ?
C53 C39 C40 117.9(2) . . ?
C61 C60 P2 118.08(17) . . ?
C61 C60 C65 118.5(2) . . ?
C65 C60 P2 123.23(18) . . ?
C41 C51 H51 119.5 . . ?
C52 C51 C41 121.1(2) . . ?
C52 C51 H51 119.5 . . ?
C28 C27 P1 116.65(17) . . ?
C32 C27 P1 123.59(19) . . ?
C32 C27 C28 118.5(2) . . ?
C39 C53 H53 120.1 . . ?
C52 C53 C39 119.7(2) . . ?
C52 C53 H53 120.1 . . ?
N2 C10 C11 116.99(19) . . ?
N2 C10 C9 120.8(2) . . ?
C9 C10 C11 122.2(2) . . ?
C43 C44 H44 119.6 . . ?
C45 C44 C43 120.9(2) . . ?
C45 C44 H44 119.6 . . ?
C51 C52 H52 119.5 . . ?
C53 C52 C51 120.9(2) . . ?
C53 C52 H52 119.5 . . ?
C1 C2 H2 120.1 . . ?
C3 C2 C1 119.8(2) . . ?
C3 C2 H2 120.1 . . ?
C1 C19 H19A 108.5 . . ?
C1 C19 H19B 108.5 . . ?
C1 C19 C20 115.21(19) . . ?
H19A C19 H19B 107.5 . . ?
C20 C19 H19A 108.5 . . ?
C20 C19 H19B 108.5 . . ?
C46 C45 C44 120.9(2) . . ?
C46 C45 H45 119.6 . . ?
C44 C45 H45 119.6 . . ?
C54 C59 H59 119.8 . . ?
C58 C59 C54 120.3(2) . . ?
C58 C59 H59 119.8 . . ?
C19 C20 H20A 108.6 . . ?
C19 C20 H20B 108.6 . . ?
H20A C20 H20B 107.6 . . ?
C21 C20 C19 114.6(2) . . ?
C21 C20 H20A 108.6 . . ?
C21 C20 H20B 108.6 . . ?
C33 C34 H34 119.7 . . ?
C35 C34 C33 120.6(2) . . ?
C35 C34 H34 119.7 . . ?
C60 C61 H61 119.5 . . ?
C62 C61 C60 121.0(2) . . ?
C62 C61 H61 119.5 . . ?
C5 C4 H4 120.6 . . ?
C3 C4 C5 118.7(2) . . ?
C3 C4 H4 120.6 . . ?
C22 C21 C20 121.5(2) . . ?
C22 C21 C26 117.8(2) . . ?
C26 C21 C20 120.6(2) . . ?
C6 C7 H7 120.6 . . ?
C8 C7 C6 118.9(2) . . ?
C8 C7 H7 120.6 . . ?
C21 C22 H22 119.2 . . ?
C23 C22 C21 121.6(3) . . ?
C23 C22 H22 119.2 . . ?
C61 C62 H62 119.9 . . ?
C63 C62 C61 120.1(2) . . ?
C63 C62 H62 119.9 . . ?
C55 C56 H56 119.8 . . ?
C57 C56 C55 120.4(2) . . ?
C57 C56 H56 119.8 . . ?
C2 C3 C4 119.3(2) . . ?
C2 C3 H3 120.3 . . ?
C4 C3 H3 120.3 . . ?
C27 C28 H28 119.7 . . ?
C29 C28 C27 120.6(2) . . ?
C29 C28 H28 119.7 . . ?
C14 C13 C12 118.5(2) . . ?
C18 C13 C14 118.0(3) . . ?
C18 C13 C12 123.5(2) . . ?
C62 C63 H63 120.2 . . ?
C62 C63 C64 119.6(2) . . ?
C64 C63 H63 120.2 . . ?
C34 C35 H35 120.0 . . ?
C36 C35 C34 120.0(2) . . ?
C36 C35 H35 120.0 . . ?
C10 C11 H11A 108.7 . . ?
C10 C11 H11B 108.7 . . ?
H11A C11 H11B 107.6 . . ?
C12 C11 C10 114.4(2) . . ?
C12 C11 H11A 108.7 . . ?
C12 C11 H11B 108.7 . . ?
C42 C50 H50A 109.5 . . ?
C42 C50 H50B 109.5 . . ?
C42 C50 H50C 109.5 . . ?
H50A C50 H50B 109.5 . . ?
H50A C50 H50C 109.5 . . ?
H50B C50 H50C 109.5 . . ?
C60 C65 H65 120.0 . . ?
C64 C65 C60 120.0(2) . . ?
C64 C65 H65 120.0 . . ?
C21 C26 H26 119.6 . . ?
C25 C26 C21 120.7(3) . . ?
C25 C26 H26 119.6 . . ?
C7 C8 H8 120.7 . . ?
C9 C8 C7 118.5(2) . . ?
C9 C8 H8 120.7 . . ?
C56 C57 H57 120.1 . . ?
C56 C57 C58 119.9(2) . . ?
C58 C57 H57 120.1 . . ?
C33 C38 H38 120.1 . . ?
C37 C38 C33 119.7(2) . . ?
C37 C38 H38 120.1 . . ?
C10 C9 H9 119.7 . . ?
C8 C9 C10 120.6(2) . . ?
C8 C9 H9 119.7 . . ?
C59 C58 H58 119.9 . . ?
C57 C58 C59 120.3(2) . . ?
C57 C58 H58 119.9 . . ?
C22 C23 H23 120.0 . . ?
C22 C23 C24 119.9(3) . . ?
C24 C23 H23 120.0 . . ?
C13 C14 H14 119.6 . . ?
C15 C14 C13 120.8(3) . . ?
C15 C14 H14 119.6 . . ?
C42 C49 H49A 109.5 . . ?
C42 C49 H49B 109.5 . . ?
C42 C49 H49C 109.5 . . ?
H49A C49 H49B 109.5 . . ?
H49A C49 H49C 109.5 . . ?
H49B C49 H49C 109.5 . . ?
C35 C36 H36 120.3 . . ?
C37 C36 C35 119.4(2) . . ?
C37 C36 H36 120.3 . . ?
C27 C32 H32 120.0 . . ?
C31 C32 C27 120.0(3) . . ?
C31 C32 H32 120.0 . . ?
C14 C15 H15 119.6 . . ?
C16 C15 C14 120.8(3) . . ?
C16 C15 H15 119.6 . . ?
C26 C25 H25 119.7 . . ?
C24 C25 C26 120.6(3) . . ?
C24 C25 H25 119.7 . . ?
C63 C64 C65 120.7(2) . . ?
C63 C64 H64 119.7 . . ?
C65 C64 H64 119.7 . . ?
C13 C18 H18 119.5 . . ?
C17 C18 C13 121.0(3) . . ?
C17 C18 H18 119.5 . . ?
C15 C16 H16 120.5 . . ?
C15 C16 C17 118.9(3) . . ?
C17 C16 H16 120.5 . . ?
C28 C29 H29 119.8 . . ?
C30 C29 C28 120.3(3) . . ?
C30 C29 H29 119.8 . . ?
C23 C24 H24 120.3 . . ?
C25 C24 C23 119.3(3) . . ?
C25 C24 H24 120.3 . . ?
C13 C12 H12A 108.0 . . ?
C13 C12 H12B 108.0 . . ?
C11 C12 C13 117.1(2) . . ?
C11 C12 H12A 108.0 . . ?
C11 C12 H12B 108.0 . . ?
H12A C12 H12B 107.3 . . ?
C38 C37 C36 121.2(3) . . ?
C38 C37 H37 119.4 . . ?
C36 C37 H37 119.4 . . ?
C29 C30 H30 120.3 . . ?
C29 C30 C31 119.4(3) . . ?
C31 C30 H30 120.3 . . ?
C18 C17 H17 119.7 . . ?
C16 C17 C18 120.5(3) . . ?
C16 C17 H17 119.7 . . ?
C32 C31 H31 119.4 . . ?
C30 C31 C32 121.2(3) . . ?
C30 C31 H31 119.4 . . ?

loop_
_geom_bond_atom_site_label_1
_geom_bond_atom_site_label_2
_geom_bond_distance
_geom_bond_site_symmetry_2
_geom_bond_publ_flag
Cu1 P2 2.2597(6) . ?
Cu1 P1 2.2836(6) . ?
Cu1 N1 2.1619(18) . ?
Cu1 N2 2.0968(18) . ?
P2 C47 1.838(2) . ?
P2 C54 1.821(2) . ?
P2 C60 1.832(2) . ?
P1 C33 1.824(2) . ?
P1 C39 1.827(2) . ?
P1 C27 1.818(2) . ?
P3 F1 1.6005(17) . ?
P3 F4 1.5981(16) . ?
P3 F6 1.5998(16) . ?
P3 F3 1.6021(17) . ?
P3 F2 1.5959(17) . ?
P3 F5 1.5869(18) . ?
O1 C48 1.385(2) . ?
O1 C40 1.394(2) . ?
N1 C5 1.354(3) . ?
N1 C1 1.357(3) . ?
N2 C6 1.347(3) . ?
N2 C10 1.360(3) . ?
C47 C48 1.405(3) . ?
C47 C46 1.399(3) . ?
C48 C43 1.388(3) . ?
C46 H46 0.9300 . ?
C46 C45 1.386(3) . ?
C41 C40 1.381(3) . ?
C41 C42 1.531(3) . ?
C41 C51 1.404(3) . ?
C6 C5 1.484(3) . ?
C6 C7 1.385(3) . ?
C40 C39 1.402(3) . ?
C5 C4 1.384(3) . ?
C33 C34 1.387(3) . ?
C33 C38 1.397(3) . ?
C1 C2 1.394(3) . ?
C1 C19 1.496(3) . ?
C55 H55 0.9300 . ?
C55 C54 1.391(3) . ?
C55 C56 1.387(3) . ?
C43 C42 1.532(3) . ?
C43 C44 1.399(3) . ?
C42 C50 1.534(3) . ?
C42 C49 1.528(3) . ?
C54 C59 1.399(3) . ?
C39 C53 1.398(3) . ?
C60 C61 1.391(3) . ?
C60 C65 1.397(3) . ?
C51 H51 0.9300 . ?
C51 C52 1.392(3) . ?
C27 C28 1.401(3) . ?
C27 C32 1.387(3) . ?
C53 H53 0.9300 . ?
C53 C52 1.381(3) . ?
C10 C11 1.507(3) . ?
C10 C9 1.380(3) . ?
C44 H44 0.9300 . ?
C44 C45 1.388(4) . ?
C52 H52 0.9300 . ?
C2 H2 0.9300 . ?
C2 C3 1.378(4) . ?
C19 H19A 0.9700 . ?
C19 H19B 0.9700 . ?
C19 C20 1.544(3) . ?
C45 H45 0.9300 . ?
C59 H59 0.9300 . ?
C59 C58 1.382(4) . ?
C20 H20A 0.9700 . ?
C20 H20B 0.9700 . ?
C20 C21 1.513(3) . ?
C34 H34 0.9300 . ?
C34 C35 1.385(4) . ?
C61 H61 0.9300 . ?
C61 C62 1.383(3) . ?
C4 H4 0.9300 . ?
C4 C3 1.381(4) . ?
C21 C22 1.390(4) . ?
C21 C26 1.394(3) . ?
C7 H7 0.9300 . ?
C7 C8 1.380(4) . ?
C22 H22 0.9300 . ?
C22 C23 1.380(4) . ?
C62 H62 0.9300 . ?
C62 C63 1.380(4) . ?
C56 H56 0.9300 . ?
C56 C57 1.377(4) . ?
C3 H3 0.9300 . ?
C28 H28 0.9300 . ?
C28 C29 1.386(4) . ?
C13 C14 1.391(4) . ?
C13 C18 1.384(4) . ?
C13 C12 1.517(4) . ?
C63 H63 0.9300 . ?
C63 C64 1.382(4) . ?
C35 H35 0.9300 . ?
C35 C36 1.381(4) . ?
C11 H11A 0.9700 . ?
C11 H11B 0.9700 . ?
C11 C12 1.503(4) . ?
C50 H50A 0.9600 . ?
C50 H50B 0.9600 . ?
C50 H50C 0.9600 . ?
C65 H65 0.9300 . ?
C65 C64 1.390(4) . ?
C26 H26 0.9300 . ?
C26 C25 1.385(4) . ?
C8 H8 0.9300 . ?
C8 C9 1.379(4) . ?
C57 H57 0.9300 . ?
C57 C58 1.382(4) . ?
C38 H38 0.9300 . ?
C38 C37 1.373(4) . ?
C9 H9 0.9300 . ?
C58 H58 0.9300 . ?
C23 H23 0.9300 . ?
C23 C24 1.387(5) . ?
C14 H14 0.9300 . ?
C14 C15 1.381(4) . ?
C49 H49A 0.9600 . ?
C49 H49B 0.9600 . ?
C49 H49C 0.9600 . ?
C36 H36 0.9300 . ?
C36 C37 1.378(4) . ?
C32 H32 0.9300 . ?
C32 C31 1.385(4) . ?
C15 H15 0.9300 . ?
C15 C16 1.374(4) . ?
C25 H25 0.9300 . ?
C25 C24 1.380(4) . ?
C64 H64 0.9300 . ?
C18 H18 0.9300 . ?
C18 C17 1.381(4) . ?
C16 H16 0.9300 . ?
C16 C17 1.380(4) . ?
C29 H29 0.9300 . ?
C29 C30 1.373(4) . ?
C24 H24 0.9300 . ?
C12 H12A 0.9700 . ?
C12 H12B 0.9700 . ?
C37 H37 0.9300 . ?
C30 H30 0.9300 . ?
C30 C31 1.376(5) . ?
C17 H17 0.9300 . ?
C31 H31 0.9300 . ?

loop_
_geom_torsion_atom_site_label_1
_geom_torsion_atom_site_label_2
_geom_torsion_atom_site_label_3
_geom_torsion_atom_site_label_4
_geom_torsion
_geom_torsion_site_symmetry_1
_geom_torsion_site_symmetry_2
_geom_torsion_site_symmetry_3
_geom_torsion_site_symmetry_4
_geom_torsion_publ_flag
Cu1 P2 C47 C48 -36.15(19) . . . . ?
Cu1 P2 C47 C46 137.61(17) . . . . ?
Cu1 P2 C54 C55 118.11(18) . . . . ?
Cu1 P2 C54 C59 -57.80(19) . . . . ?
Cu1 P2 C60 C61 -38.0(2) . . . . ?
Cu1 P2 C60 C65 137.54(19) . . . . ?
Cu1 P1 C33 C34 -9.7(2) . . . . ?
Cu1 P1 C33 C38 -176.39(18) . . . . ?
Cu1 P1 C39 C40 49.68(18) . . . . ?
Cu1 P1 C39 C53 -132.32(18) . . . . ?
Cu1 P1 C27 C28 53.1(2) . . . . ?
Cu1 P1 C27 C32 -113.8(2) . . . . ?
Cu1 N1 C5 C6 -26.8(2) . . . . ?
Cu1 N1 C5 C4 155.2(2) . . . . ?
Cu1 N1 C1 C2 -152.11(18) . . . . ?
Cu1 N1 C1 C19 26.4(3) . . . . ?
Cu1 N2 C6 C5 -11.9(2) . . . . ?
Cu1 N2 C6 C7 165.0(2) . . . . ?
Cu1 N2 C10 C11 20.6(3) . . . . ?
Cu1 N2 C10 C9 -158.3(2) . . . . ?
P2 C47 C48 O1 -7.2(3) . . . . ?
P2 C47 C48 C43 171.82(17) . . . . ?
P2 C47 C46 C45 -173.05(18) . . . . ?
P2 C54 C59 C58 175.33(19) . . . . ?
P2 C60 C61 C62 175.2(2) . . . . ?
P2 C60 C65 C64 -174.8(2) . . . . ?
P1 C33 C34 C35 -166.3(2) . . . . ?
P1 C33 C38 C37 165.5(2) . . . . ?
P1 C39 C53 C52 179.74(17) . . . . ?
P1 C27 C28 C29 -166.5(2) . . . . ?
P1 C27 C32 C31 164.9(3) . . . . ?
O1 C48 C43 C42 0.5(3) . . . . ?
O1 C48 C43 C44 -178.98(19) . . . . ?
O1 C40 C39 P1 1.6(3) . . . . ?
O1 C40 C39 C53 -176.54(18) . . . . ?
N1 C5 C4 C3 2.7(4) . . . . ?
N1 C1 C2 C3 1.1(4) . . . . ?
N1 C1 C19 C20 142.0(2) . . . . ?
N2 C6 C5 N1 27.7(3) . . . . ?
N2 C6 C5 C4 -154.2(2) . . . . ?
N2 C6 C7 C8 -4.1(4) . . . . ?
N2 C10 C11 C12 162.3(3) . . . . ?
N2 C10 C9 C8 -3.9(4) . . . . ?
C47 P2 C54 C55 -7.0(2) . . . . ?
C47 P2 C54 C59 177.08(18) . . . . ?
C47 P2 C60 C61 87.13(19) . . . . ?
C47 P2 C60 C65 -97.3(2) . . . . ?
C47 C48 C43 C42 -178.5(2) . . . . ?
C47 C48 C43 C44 2.0(3) . . . . ?
C47 C46 C45 C44 0.6(4) . . . . ?
C48 O1 C40 C41 33.7(3) . . . . ?
C48 O1 C40 C39 -146.75(19) . . . . ?
C48 C47 C46 C45 0.9(3) . . . . ?
C48 C43 C42 C41 30.9(3) . . . . ?
C48 C43 C42 C50 -86.4(3) . . . . ?
C48 C43 C42 C49 152.9(2) . . . . ?
C48 C43 C44 C45 -0.4(3) . . . . ?
C46 C47 C48 O1 178.72(19) . . . . ?
C46 C47 C48 C43 -2.3(3) . . . . ?
C41 C40 C39 P1 -178.89(17) . . . . ?
C41 C40 C39 C53 2.9(3) . . . . ?
C41 C51 C52 C53 1.4(4) . . . . ?
C6 N2 C10 C11 -177.0(2) . . . . ?
C6 N2 C10 C9 4.1(3) . . . . ?
C6 C5 C4 C3 -175.2(2) . . . . ?
C6 C7 C8 C9 4.2(4) . . . . ?
C40 O1 C48 C47 144.63(19) . . . . ?
C40 O1 C48 C43 -34.4(3) . . . . ?
C40 C41 C42 C43 -31.6(3) . . . . ?
C40 C41 C42 C50 86.5(2) . . . . ?
C40 C41 C42 C49 -153.4(2) . . . . ?
C40 C41 C51 C52 -0.8(3) . . . . ?
C40 C39 C53 C52 -2.3(3) . . . . ?
C5 N1 C1 C2 2.7(3) . . . . ?
C5 N1 C1 C19 -178.8(2) . . . . ?
C5 C6 C7 C8 172.7(2) . . . . ?
C5 C4 C3 C2 1.3(4) . . . . ?
C33 P1 C39 C40 -80.78(18) . . . . ?
C33 P1 C39 C53 97.2(2) . . . . ?
C33 P1 C27 C28 -170.76(18) . . . . ?
C33 P1 C27 C32 22.3(3) . . . . ?
C33 C34 C35 C36 0.6(4) . . . . ?
C33 C38 C37 C36 0.3(5) . . . . ?
C1 N1 C5 C6 173.39(19) . . . . ?
C1 N1 C5 C4 -4.6(3) . . . . ?
C1 C2 C3 C4 -3.1(4) . . . . ?
C1 C19 C20 C21 -55.4(3) . . . . ?
C55 C54 C59 C58 -0.8(4) . . . . ?
C55 C56 C57 C58 -2.0(4) . . . . ?
C43 C44 C45 C46 -0.8(4) . . . . ?
C42 C41 C40 O1 1.3(3) . . . . ?
C42 C41 C40 C39 -178.2(2) . . . . ?
C42 C41 C51 C52 175.8(2) . . . . ?
C42 C43 C44 C45 -179.9(2) . . . . ?
C54 P2 C47 C48 90.11(18) . . . . ?
C54 P2 C47 C46 -96.1(2) . . . . ?
C54 P2 C60 C61 -164.39(19) . . . . ?
C54 P2 C60 C65 11.2(2) . . . . ?
C54 C55 C56 C57 1.4(4) . . . . ?
C54 C59 C58 C57 0.2(4) . . . . ?
C39 P1 C33 C34 112.95(19) . . . . ?
C39 P1 C33 C38 -53.7(2) . . . . ?
C39 P1 C27 C28 -67.1(2) . . . . ?
C39 P1 C27 C32 126.0(2) . . . . ?
C39 C53 C52 C51 0.2(3) . . . . ?
C60 P2 C47 C48 -162.52(17) . . . . ?
C60 P2 C47 C46 11.2(2) . . . . ?
C60 P2 C54 C55 -115.5(2) . . . . ?
C60 P2 C54 C59 68.6(2) . . . . ?
C60 C61 C62 C63 -0.4(4) . . . . ?
C60 C65 C64 C63 0.1(5) . . . . ?
C51 C41 C40 O1 178.09(19) . . . . ?
C51 C41 C40 C39 -1.4(3) . . . . ?
C51 C41 C42 C43 151.9(2) . . . . ?
C51 C41 C42 C50 -90.1(3) . . . . ?
C51 C41 C42 C49 30.1(3) . . . . ?
C27 P1 C33 C34 -137.72(19) . . . . ?
C27 P1 C33 C38 55.6(2) . . . . ?
C27 P1 C39 C40 167.09(17) . . . . ?
C27 P1 C39 C53 -14.9(2) . . . . ?
C27 C28 C29 C30 1.1(4) . . . . ?
C27 C32 C31 C30 0.4(5) . . . . ?
C10 N2 C6 C5 -177.0(2) . . . . ?
C10 N2 C6 C7 -0.1(3) . . . . ?
C10 C11 C12 C13 -177.9(3) . . . . ?
C44 C43 C42 C41 -149.7(2) . . . . ?
C44 C43 C42 C50 93.0(3) . . . . ?
C44 C43 C42 C49 -27.7(3) . . . . ?
C2 C1 C19 C20 -39.5(3) . . . . ?
C19 C1 C2 C3 -177.3(2) . . . . ?
C19 C20 C21 C22 -44.6(3) . . . . ?
C19 C20 C21 C26 137.7(2) . . . . ?
C20 C21 C22 C23 -177.6(2) . . . . ?
C20 C21 C26 C25 177.5(2) . . . . ?
C34 C33 C38 C37 -1.1(4) . . . . ?
C34 C35 C36 C37 -1.4(4) . . . . ?
C61 C60 C65 C64 0.7(4) . . . . ?
C61 C62 C63 C64 1.3(4) . . . . ?
C21 C22 C23 C24 0.2(4) . . . . ?
C21 C26 C25 C24 0.2(4) . . . . ?
C7 C6 C5 N1 -149.2(2) . . . . ?
C7 C6 C5 C4 28.8(3) . . . . ?
C7 C8 C9 C10 -0.4(4) . . . . ?
C22 C21 C26 C25 -0.4(4) . . . . ?
C22 C23 C24 C25 -0.4(4) . . . . ?
C62 C63 C64 C65 -1.2(5) . . . . ?
C56 C55 C54 P2 -175.97(18) . . . . ?
C56 C55 C54 C59 -0.1(3) . . . . ?
C56 C57 C58 C59 1.1(4) . . . . ?
C28 C27 C32 C31 -1.8(4) . . . . ?
C28 C29 C30 C31 -2.5(5) . . . . ?
C13 C14 C15 C16 0.3(5) . . . . ?
C13 C18 C17 C16 -0.9(6) . . . . ?
C35 C36 C37 C38 1.0(5) . . . . ?
C11 C10 C9 C8 177.3(3) . . . . ?
C65 C60 C61 C62 -0.6(4) . . . . ?
C26 C21 C22 C23 0.2(4) . . . . ?
C26 C25 C24 C23 0.3(4) . . . . ?
C38 C33 C34 C35 0.7(4) . . . . ?
C9 C10 C11 C12 -18.8(4) . . . . ?
C14 C13 C18 C17 0.1(5) . . . . ?
C14 C13 C12 C11 177.1(3) . . . . ?
C14 C15 C16 C17 -1.1(5) . . . . ?
C32 C27 C28 C29 1.1(4) . . . . ?
C15 C16 C17 C18 1.4(5) . . . . ?
C18 C13 C14 C15 0.2(5) . . . . ?
C18 C13 C12 C11 -5.8(5) . . . . ?
C29 C30 C31 C32 1.8(6) . . . . ?
C12 C13 C14 C15 177.5(3) . . . . ?
C12 C13 C18 C17 -177.1(3) . . . . ?
